data_4077804
loop_
_publ_author_name
'Morton, Colin'
'Munslow, Ian J.'
'Sanders, Christopher J.'
'Alcock, Nathaniel W.'
'Scott, Peter'

_publ_section_title
;
 Triamidoamine Chemistry of Zirconium
;
_journal_issue 22
_journal_name_full Organometallics
_journal_page_first 4608
_journal_paper_doi 10.1021/om990347e
_journal_volume 18
_journal_year 1999
_chemical_formula_sum 'C24 H57 Cl N4 Si3 Zr'
_chemical_formula_weight 612.68
_chemical_name_systematic
; 
 ? 
;
_space_group_IT_number 14
_symmetry_cell_setting monoclinic
_symmetry_space_group_name_Hall '-P 2yn'
_symmetry_space_group_name_H-M 'P 1 21/n 1'
_atom_sites_solution_hydrogens geom
_atom_sites_solution_primary direct
_atom_sites_solution_secondary difmap
_audit_creation_method SHELXL-97
_cell_angle_alpha 90.00
_cell_angle_beta 92.74
_cell_angle_gamma 90.00
_cell_formula_units_Z 4
_cell_length_a 12.4097(2)
_cell_length_b 15.66210(10)
_cell_length_c 18.2802(2)
_cell_measurement_reflns_used 20875
_cell_measurement_temperature 180(2)
_cell_measurement_theta_max 28.47
_cell_measurement_theta_min 1.71
_cell_volume 3548.91(7)
_computing_structure_refinement 'SHELXL-97 (Sheldrick, 1997)'
_computing_structure_solution 'SHELXS-97 (Sheldrick, 1990)'
_diffrn_ambient_temperature 180(2)
_diffrn_measured_fraction_theta_full 0.927
_diffrn_measured_fraction_theta_max 0.927
_diffrn_radiation_monochromator graphite
_diffrn_radiation_source 'fine-focus sealed tube'
_diffrn_radiation_type MoK\a
_diffrn_radiation_wavelength 0.71073
_diffrn_reflns_av_R_equivalents 0.0493
_diffrn_reflns_av_sigmaI/netI 0.0601
_diffrn_reflns_limit_h_max 16
_diffrn_reflns_limit_h_min -15
_diffrn_reflns_limit_k_max 8
_diffrn_reflns_limit_k_min -20
_diffrn_reflns_limit_l_max 24
_diffrn_reflns_limit_l_min -24
_diffrn_reflns_number 20875
_diffrn_reflns_theta_full 28.47
_diffrn_reflns_theta_max 28.47
_diffrn_reflns_theta_min 1.71
_exptl_absorpt_coefficient_mu 0.504
_exptl_absorpt_correction_T_max 0.928
_exptl_absorpt_correction_T_min 0.769
_exptl_absorpt_correction_type Sadabs
_exptl_crystal_colour Colourless
_exptl_crystal_density_diffrn 1.147
_exptl_crystal_density_method 'not measured'
_exptl_crystal_description Needle
_exptl_crystal_F_000 1312
_exptl_crystal_size_max 0.5
_exptl_crystal_size_mid 0.2
_exptl_crystal_size_min 0.1
_refine_diff_density_max 0.567
_refine_diff_density_min -0.730
_refine_diff_density_rms 0.079
_refine_ls_extinction_method none
_refine_ls_goodness_of_fit_ref 1.153
_refine_ls_hydrogen_treatment mixed
_refine_ls_matrix_type full
_refine_ls_number_parameters 353
_refine_ls_number_reflns 8332
_refine_ls_number_restraints 0
_refine_ls_restrained_S_all 1.153
_refine_ls_R_factor_all 0.1065
_refine_ls_R_factor_gt 0.0595
_refine_ls_shift/su_max 0.030
_refine_ls_shift/su_mean 0.003
_refine_ls_structure_factor_coef Fsqd
_refine_ls_weighting_details 'calc w=1/[\s^2^(Fo^2^)+(0.0167P)^2^+5.2490P] where P=(Fo^2^+2Fc^2^)/3'
_refine_ls_weighting_scheme calc
_refine_ls_wR_factor_gt 0.0935
_refine_ls_wR_factor_ref 0.1112
_reflns_number_gt 5624
_reflns_number_total 8332
_reflns_threshold_expression >2sigma(I)
_cod_data_source_file om990347e.cif
_cod_data_source_block 'zrnsml_compound_3_in_Scott_and_co-workers_Triamidoamine chemistry....'
_cod_depositor_comments
;
The following automatic conversions were performed:

'_symmetry_cell_setting' value 'Monoclinic' changed to 'monoclinic'
according to /home/saulius/struct/CIF-dictionaries/cif_core.dic
dictionary named 'cif_core.dic' version 2.4.2 from 2011-04-26.

Automatic conversion script
Id: cif_fix_values 1715 2011-07-08 13:25:40Z adriana 
;
_cod_original_sg_symbol_H-M P2(1)/n
_cod_database_code 4077804

loop_
_symmetry_equiv_pos_as_xyz
'x, y, z'
'-x+1/2, y+1/2, -z+1/2'
'-x, -y, -z'
'x-1/2, -y-1/2, z-1/2'

loop_
_atom_site_label
_atom_site_type_symbol
_atom_site_fract_x
_atom_site_fract_y
_atom_site_fract_z
_atom_site_U_iso_or_equiv
_atom_site_adp_type
_atom_site_occupancy
_atom_site_symmetry_multiplicity
_atom_site_calc_flag
_atom_site_refinement_flags
_atom_site_disorder_assembly
_atom_site_disorder_group
Zr1 Zr 0.14575(3) 0.35314(2) 0.246760(17) 0.03408(10) Uani 1 1 d . . .
Si1 Si 0.31351(8) 0.31066(7) 0.39763(5) 0.0372(2) Uani 1 1 d . . .
Si2 Si 0.24641(9) 0.32751(7) 0.07608(5) 0.0407(3) Uani 1 1 d . . .
Si3 Si -0.09690(11) 0.44510(12) 0.27604(7) 0.0765(5) Uani 1 1 d . . .
N1 N 0.1903(2) 0.30394(19) 0.34852(14) 0.0350(7) Uani 1 1 d . . .
N2 N 0.2168(2) 0.28990(19) 0.16238(14) 0.0350(7) Uani 1 1 d . . .
N3 N -0.0190(2) 0.3702(3) 0.23234(16) 0.0561(10) Uani 1 1 d . A .
N4 N 0.0675(2) 0.2099(2) 0.24719(16) 0.0463(8) Uani 1 1 d . . .
Cl1 Cl 0.21936(10) 0.49630(7) 0.24327(6) 0.0574(3) Uani 1 1 d . . .
C1 C 0.0972(4) 0.1708(3) 0.3196(2) 0.0553(12) Uani 1 1 d . . .
H1A H 0.1656 0.1386 0.3171 0.066 Uiso 1 1 calc R . .
H1B H 0.0401 0.1308 0.3339 0.066 Uiso 1 1 calc R . .
C2 C 0.1102(3) 0.2425(3) 0.37544(19) 0.0467(10) Uani 1 1 d . . .
H2A H 0.0401 0.2715 0.3812 0.056 Uiso 1 1 calc R . .
H2B H 0.1355 0.2193 0.4236 0.056 Uiso 1 1 calc R . .
C3 C 0.1155(3) 0.1613(3) 0.1867(2) 0.0496(10) Uani 1 1 d . . .
H3A H 0.0698 0.1674 0.1411 0.060 Uiso 1 1 calc R . .
H3B H 0.1199 0.0999 0.1994 0.060 Uiso 1 1 calc R . .
C4 C 0.2271(3) 0.1963(2) 0.17558(19) 0.0414(9) Uani 1 1 d . . .
H4A H 0.2748 0.1854 0.2196 0.050 Uiso 1 1 calc R . .
H4B H 0.2587 0.1682 0.1331 0.050 Uiso 1 1 calc R . .
C5 C -0.0511(3) 0.2182(4) 0.2350(3) 0.0761(17) Uani 1 1 d . A .
H5A H -0.0860 0.2202 0.2825 0.091 Uiso 1 1 calc R . .
H5B H -0.0802 0.1686 0.2069 0.091 Uiso 1 1 calc R . .
C6 C -0.0740(3) 0.2998(4) 0.1926(3) 0.0807(18) Uani 1 1 d . . .
H6A H -0.0470 0.2950 0.1427 0.097 Uiso 1 1 calc R A .
H6B H -0.1526 0.3106 0.1884 0.097 Uiso 1 1 calc R . .
C7 C 0.4181(3) 0.3465(3) 0.3345(2) 0.0577(11) Uani 1 1 d . . .
H7A H 0.4212 0.3063 0.2935 0.087 Uiso 1 1 calc R . .
H7B H 0.4885 0.3485 0.3611 0.087 Uiso 1 1 calc R . .
H7C H 0.3996 0.4035 0.3156 0.087 Uiso 1 1 calc R . .
C8 C 0.3538(4) 0.2025(3) 0.4340(2) 0.0664(13) Uani 1 1 d . . .
H8A H 0.3470 0.1604 0.3944 0.100 Uiso 1 1 calc R . .
H8B H 0.3066 0.1864 0.4732 0.100 Uiso 1 1 calc R . .
H8C H 0.4288 0.2043 0.4533 0.100 Uiso 1 1 calc R . .
C9 C 0.3081(3) 0.3877(3) 0.47737(19) 0.0434(9) Uani 1 1 d . . .
C10 C 0.2911(4) 0.4793(3) 0.4507(2) 0.0667(14) Uani 1 1 d . . .
H10A H 0.2854 0.5173 0.4929 0.100 Uiso 1 1 calc R . .
H10B H 0.2246 0.4826 0.4197 0.100 Uiso 1 1 calc R . .
H10C H 0.3524 0.4969 0.4224 0.100 Uiso 1 1 calc R . .
C11 C 0.4145(4) 0.3845(3) 0.5242(2) 0.0680(14) Uani 1 1 d . . .
H11A H 0.4114 0.4254 0.5646 0.102 Uiso 1 1 calc R . .
H11B H 0.4747 0.3993 0.4937 0.102 Uiso 1 1 calc R . .
H11C H 0.4253 0.3269 0.5440 0.102 Uiso 1 1 calc R . .
C12 C 0.2161(4) 0.3629(4) 0.5259(2) 0.0736(15) Uani 1 1 d . . .
H12A H 0.2156 0.4016 0.5681 0.110 Uiso 1 1 calc R . .
H12B H 0.2267 0.3041 0.5432 0.110 Uiso 1 1 calc R . .
H12C H 0.1472 0.3672 0.4977 0.110 Uiso 1 1 calc R . .
C13 C 0.2036(4) 0.2477(3) 0.0042(2) 0.0630(13) Uani 1 1 d . . .
H13A H 0.2514 0.1979 0.0078 0.094 Uiso 1 1 calc R . .
H13B H 0.2077 0.2737 -0.0444 0.094 Uiso 1 1 calc R . .
H13C H 0.1292 0.2298 0.0115 0.094 Uiso 1 1 calc R . .
C14 C 0.1668(4) 0.4273(3) 0.0568(2) 0.0611(13) Uani 1 1 d . . .
H14A H 0.1898 0.4716 0.0920 0.092 Uiso 1 1 calc R . .
H14B H 0.0899 0.4154 0.0614 0.092 Uiso 1 1 calc R . .
H14C H 0.1790 0.4469 0.0070 0.092 Uiso 1 1 calc R . .
C15 C 0.3960(3) 0.3490(3) 0.0690(2) 0.0507(10) Uani 1 1 d . . .
C16 C 0.4208(4) 0.3734(3) -0.0100(2) 0.0723(15) Uani 1 1 d . . .
H16A H 0.4982 0.3845 -0.0128 0.108 Uiso 1 1 calc R . .
H16B H 0.3802 0.4249 -0.0244 0.108 Uiso 1 1 calc R . .
H16C H 0.3997 0.3264 -0.0431 0.108 Uiso 1 1 calc R . .
C17 C 0.4320(4) 0.4235(3) 0.1189(3) 0.0750(15) Uani 1 1 d . . .
H17A H 0.5099 0.4322 0.1160 0.113 Uiso 1 1 calc R . .
H17B H 0.4154 0.4103 0.1696 0.113 Uiso 1 1 calc R . .
H17C H 0.3938 0.4756 0.1031 0.113 Uiso 1 1 calc R . .
C18 C 0.4615(4) 0.2702(4) 0.0916(3) 0.0860(18) Uani 1 1 d . . .
H18A H 0.5383 0.2814 0.0855 0.129 Uiso 1 1 calc R . .
H18B H 0.4383 0.2218 0.0608 0.129 Uiso 1 1 calc R . .
H18C H 0.4501 0.2569 0.1430 0.129 Uiso 1 1 calc R . .
C19 C -0.0125(4) 0.4954(4) 0.3513(2) 0.0815(17) Uani 1 1 d . A .
H19A H 0.0210 0.4507 0.3824 0.122 Uiso 1 1 calc R . .
H19B H -0.0579 0.5316 0.3808 0.122 Uiso 1 1 calc R . .
H19C H 0.0440 0.5302 0.3303 0.122 Uiso 1 1 calc R . .
C20 C -0.2139(4) 0.3913(5) 0.3189(3) 0.108(2) Uani 1 1 d . A .
H20A H -0.1867 0.3481 0.3540 0.162 Uiso 1 1 calc R . .
H20B H -0.2598 0.3638 0.2807 0.162 Uiso 1 1 calc R . .
H20C H -0.2560 0.4339 0.3445 0.162 Uiso 1 1 calc R . .
C21 C -0.1679(12) 0.5058(11) 0.2025(9) 0.063(4) Uani 0.496(16) 1 d P A 1
C22 C -0.075(3) 0.5590(14) 0.1733(17) 0.093(10) Uani 0.496(16) 1 d P A 1
H22A H -0.1034 0.5979 0.1351 0.140 Uiso 0.496(16) 1 calc PR A 1
H22B H -0.0216 0.5208 0.1529 0.140 Uiso 0.496(16) 1 calc PR A 1
H22C H -0.0406 0.5922 0.2135 0.140 Uiso 0.496(16) 1 calc PR A 1
C23 C -0.2173(9) 0.4557(12) 0.1373(6) 0.084(5) Uani 0.496(16) 1 d P A 1
H23A H -0.2532 0.4952 0.1025 0.125 Uiso 0.496(16) 1 calc PR A 1
H23B H -0.2701 0.4147 0.1546 0.125 Uiso 0.496(16) 1 calc PR A 1
H23C H -0.1603 0.4249 0.1130 0.125 Uiso 0.496(16) 1 calc PR A 1
C24 C -0.2524(16) 0.5625(12) 0.2374(8) 0.120(9) Uani 0.496(16) 1 d P A 1
H24A H -0.2753 0.6076 0.2029 0.181 Uiso 0.496(16) 1 calc PR A 1
H24B H -0.2209 0.5884 0.2823 0.181 Uiso 0.496(16) 1 calc PR A 1
H24C H -0.3148 0.5277 0.2492 0.181 Uiso 0.496(16) 1 calc PR A 1
C21' C -0.1372(10) 0.5488(10) 0.2157(6) 0.043(3) Uani 0.504(16) 1 d P A 2
C22' C -0.050(2) 0.5872(13) 0.1748(16) 0.077(6) Uani 0.504(16) 1 d P A 2
H22D H -0.0797 0.6341 0.1445 0.116 Uiso 0.504(16) 1 calc PR A 2
H22E H -0.0195 0.5438 0.1434 0.116 Uiso 0.504(16) 1 calc PR A 2
H22F H 0.0058 0.6091 0.2093 0.116 Uiso 0.504(16) 1 calc PR A 2
C23' C -0.1795(11) 0.6243(9) 0.2627(6) 0.074(4) Uani 0.504(16) 1 d P A 2
H23D H -0.2091 0.6691 0.2301 0.111 Uiso 0.504(16) 1 calc PR A 2
H23E H -0.1198 0.6477 0.2935 0.111 Uiso 0.504(16) 1 calc PR A 2
H23F H -0.2360 0.6034 0.2937 0.111 Uiso 0.504(16) 1 calc PR A 2
C24' C -0.2310(11) 0.5205(11) 0.1639(8) 0.090(5) Uani 0.504(16) 1 d P A 2
H24D H -0.2634 0.5706 0.1395 0.134 Uiso 0.504(16) 1 calc PR A 2
H24E H -0.2854 0.4914 0.1920 0.134 Uiso 0.504(16) 1 calc PR A 2
H24F H -0.2042 0.4813 0.1271 0.134 Uiso 0.504(16) 1 calc PR A 2

loop_
_atom_site_aniso_label
_atom_site_aniso_U_11
_atom_site_aniso_U_22
_atom_site_aniso_U_33
_atom_site_aniso_U_23
_atom_site_aniso_U_13
_atom_site_aniso_U_12
Zr1 0.03115(17) 0.0456(2) 0.02564(16) 0.00117(17) 0.00274(12) 0.00468(17)
Si1 0.0395(6) 0.0407(6) 0.0311(5) 0.0020(5) -0.0018(4) 0.0045(5)
Si2 0.0446(6) 0.0499(7) 0.0282(5) 0.0026(5) 0.0094(4) 0.0105(5)
Si3 0.0545(8) 0.1369(14) 0.0392(6) 0.0204(8) 0.0148(6) 0.0506(9)
N1 0.0391(17) 0.0407(18) 0.0252(14) 0.0029(13) 0.0009(12) -0.0045(14)
N2 0.0388(17) 0.0383(18) 0.0283(14) 0.0020(13) 0.0040(12) 0.0037(14)
N3 0.0327(17) 0.101(3) 0.0347(17) -0.0049(19) 0.0007(13) 0.0158(19)
N4 0.0436(18) 0.064(2) 0.0312(16) -0.0085(16) 0.0033(14) -0.0177(17)
Cl1 0.0851(8) 0.0375(6) 0.0505(6) 0.0026(5) 0.0129(5) 0.0068(6)
C1 0.068(3) 0.061(3) 0.037(2) 0.001(2) 0.0066(19) -0.030(2)
C2 0.053(2) 0.057(3) 0.0306(19) 0.0040(19) 0.0080(17) -0.016(2)
C3 0.059(3) 0.053(3) 0.037(2) -0.0074(19) -0.0013(18) -0.016(2)
C4 0.050(2) 0.042(2) 0.0319(19) -0.0011(17) 0.0064(16) -0.0011(19)
C5 0.040(2) 0.130(5) 0.059(3) -0.027(3) 0.007(2) -0.036(3)
C6 0.033(2) 0.156(6) 0.052(3) -0.008(3) -0.004(2) 0.007(3)
C7 0.041(2) 0.084(3) 0.049(2) -0.002(2) 0.0055(18) -0.001(2)
C8 0.084(3) 0.053(3) 0.060(3) 0.003(2) -0.011(2) 0.020(3)
C9 0.049(2) 0.049(2) 0.0317(19) -0.0006(17) -0.0050(16) 0.0023(19)
C10 0.095(4) 0.049(3) 0.054(3) -0.011(2) -0.017(2) 0.013(3)
C11 0.073(3) 0.076(3) 0.052(3) -0.009(2) -0.028(2) 0.001(3)
C12 0.077(3) 0.097(4) 0.049(3) -0.020(3) 0.018(2) -0.007(3)
C13 0.078(3) 0.074(3) 0.037(2) -0.005(2) 0.005(2) 0.002(3)
C14 0.074(3) 0.071(3) 0.038(2) 0.013(2) 0.010(2) 0.029(3)
C15 0.046(2) 0.062(3) 0.045(2) 0.008(2) 0.0177(18) 0.010(2)
C16 0.071(3) 0.092(4) 0.057(3) 0.010(3) 0.035(2) 0.005(3)
C17 0.065(3) 0.093(4) 0.068(3) -0.003(3) 0.023(3) -0.019(3)
C18 0.053(3) 0.096(4) 0.111(4) 0.030(4) 0.019(3) 0.025(3)
C19 0.098(4) 0.097(4) 0.051(3) -0.003(3) 0.016(3) 0.052(3)
C20 0.061(3) 0.201(7) 0.065(3) 0.025(4) 0.027(3) 0.032(4)
C21 0.048(8) 0.072(10) 0.070(9) 0.011(8) 0.011(6) 0.022(7)
C22 0.14(2) 0.048(14) 0.086(12) 0.029(11) -0.025(13) 0.037(14)
C23 0.075(8) 0.112(13) 0.062(7) 0.028(8) -0.009(6) 0.030(8)
C24 0.136(15) 0.137(16) 0.093(11) 0.037(11) 0.046(10) 0.115(14)
C21' 0.034(6) 0.059(8) 0.037(5) 0.003(6) 0.004(4) 0.013(5)
C22' 0.101(12) 0.041(12) 0.093(11) 0.029(10) 0.039(9) 0.028(10)
C23' 0.077(8) 0.066(8) 0.079(7) -0.003(6) 0.004(6) 0.039(7)
C24' 0.094(10) 0.095(12) 0.077(9) 0.014(9) -0.031(8) 0.016(8)

loop_
_atom_type_symbol
_atom_type_description
_atom_type_scat_dispersion_real
_atom_type_scat_dispersion_imag
_atom_type_scat_source
C C 0.0033 0.0016 'International Tables Vol C Tables 4.2.6.8 and 6.1.1.4'
H H 0.0000 0.0000 'International Tables Vol C Tables 4.2.6.8 and 6.1.1.4'
N N 0.0061 0.0033 'International Tables Vol C Tables 4.2.6.8 and 6.1.1.4'
Si Si 0.0817 0.0704 'International Tables Vol C Tables 4.2.6.8 and 6.1.1.4'
Cl Cl 0.1484 0.1585 'International Tables Vol C Tables 4.2.6.8 and 6.1.1.4'
Zr Zr -2.9673 0.5597 'International Tables Vol C Tables 4.2.6.8 and 6.1.1.4'

loop_
_geom_angle_atom_site_label_1
_geom_angle_atom_site_label_2
_geom_angle_atom_site_label_3
_geom_angle
_geom_angle_publ_flag
N1 Zr1 N2 112.84(11) y
N1 Zr1 N3 112.59(12) y
N2 Zr1 N3 114.94(12) y
N1 Zr1 Cl1 106.50(9) y
N2 Zr1 Cl1 104.42(9) y
N3 Zr1 Cl1 104.42(12) y
N1 Zr1 N4 75.17(11) y
N2 Zr1 N4 75.30(11) y
N3 Zr1 N4 74.22(14) y
Cl1 Zr1 N4 178.22(8) y
N1 Si1 C7 108.63(16) ?
N1 Si1 C8 109.91(19) ?
C7 Si1 C8 108.0(2) ?
N1 Si1 C9 111.90(16) ?
C7 Si1 C9 109.62(19) ?
C8 Si1 C9 108.69(19) ?
N2 Si2 C13 110.20(18) ?
N2 Si2 C14 108.69(16) ?
C13 Si2 C14 107.2(2) ?
N2 Si2 C15 111.86(16) ?
C13 Si2 C15 108.4(2) ?
C14 Si2 C15 110.4(2) ?
N3 Si3 C21 105.7(5) ?
N3 Si3 C19 108.59(19) ?
C21 Si3 C19 123.7(7) ?
N3 Si3 C20 110.2(3) ?
C21 Si3 C20 100.6(5) ?
C19 Si3 C20 107.4(2) ?
N3 Si3 C21' 115.0(3) ?
C21 Si3 C21' 23.5(5) ?
C19 Si3 C21' 100.4(4) ?
C20 Si3 C21' 114.4(4) ?
C2 N1 Si1 117.0(2) ?
C2 N1 Zr1 112.7(2) ?
Si1 N1 Zr1 129.33(15) ?
C4 N2 Si2 117.4(2) ?
C4 N2 Zr1 112.8(2) ?
Si2 N2 Zr1 129.12(17) ?
C6 N3 Si3 118.5(3) ?
C6 N3 Zr1 113.5(3) ?
Si3 N3 Zr1 126.7(2) ?
C5 N4 C1 111.8(3) ?
C5 N4 C3 111.2(3) ?
C1 N4 C3 111.0(3) ?
C5 N4 Zr1 108.1(3) ?
C1 N4 Zr1 107.4(2) ?
C3 N4 Zr1 107.1(2) ?
N4 C1 C2 107.8(3) ?
N1 C2 C1 107.9(3) ?
N4 C3 C4 108.4(3) ?
N2 C4 C3 107.8(3) ?
N4 C5 C6 108.1(4) ?
N3 C6 C5 108.0(4) ?
C10 C9 C12 109.2(4) ?
C10 C9 C11 108.0(4) ?
C12 C9 C11 108.3(3) ?
C10 C9 Si1 111.2(3) ?
C12 C9 Si1 109.9(3) ?
C11 C9 Si1 110.2(3) ?
C18 C15 C17 108.5(4) ?
C18 C15 C16 109.1(4) ?
C17 C15 C16 107.7(4) ?
C18 C15 Si2 110.4(3) ?
C17 C15 Si2 110.6(3) ?
C16 C15 Si2 110.4(3) ?
C23 C21 C24 111.3(13) ?
C23 C21 C22 106.7(15) ?
C24 C21 C22 111.7(16) ?
C23 C21 Si3 117.6(10) ?
C24 C21 Si3 108.0(9) ?
C22 C21 Si3 101.1(13) ?
C22' C21' C24' 111.0(15) ?
C22' C21' C23' 104.1(12) ?
C24' C21' C23' 107.1(9) ?
C22' C21' Si3 116.1(12) ?
C24' C21' Si3 105.5(9) ?
C23' C21' Si3 112.9(7) ?

loop_
_geom_bond_atom_site_label_1
_geom_bond_atom_site_label_2
_geom_bond_distance
_geom_bond_publ_flag
Zr1 N1 2.064(3) y
Zr1 N2 2.066(3) y
Zr1 N3 2.066(3) y
Zr1 Cl1 2.4231(11) y
Zr1 N4 2.444(3) y
Si1 N1 1.738(3) ?
Si1 C7 1.865(4) ?
Si1 C8 1.879(4) ?
Si1 C9 1.896(4) ?
Si2 N2 1.740(3) ?
Si2 C13 1.872(4) ?
Si2 C14 1.873(4) ?
Si2 C15 1.897(4) ?
Si3 N3 1.739(4) ?
Si3 C21 1.836(14) ?
Si3 C19 1.864(5) ?
Si3 C20 1.882(6) ?
Si3 C21' 2.013(13) ?
N1 C2 1.484(4) ?
N2 C4 1.490(5) ?
N3 C6 1.470(6) ?
N4 C5 1.484(5) ?
N4 C1 1.490(5) ?
N4 C3 1.490(5) ?
C1 C2 1.521(5) ?
C3 C4 1.513(5) ?
C5 C6 1.514(7) ?
C9 C10 1.527(6) ?
C9 C12 1.529(6) ?
C9 C11 1.539(5) ?
C15 C18 1.524(6) ?
C15 C17 1.535(6) ?
C15 C16 1.539(5) ?
C21 C23 1.532(19) ?
C21 C24 1.535(16) ?
C21 C22 1.54(3) ?
C21' C22' 1.47(3) ?
C21' C24' 1.530(16) ?
C21' C23' 1.566(15) ?

loop_
_geom_torsion_atom_site_label_1
_geom_torsion_atom_site_label_2
_geom_torsion_atom_site_label_3
_geom_torsion_atom_site_label_4
_geom_torsion
_geom_torsion_publ_flag
C7 Si1 N1 C2 153.1(3) ?
C8 Si1 N1 C2 35.1(3) ?
C9 Si1 N1 C2 -85.8(3) ?
C7 Si1 N1 Zr1 -14.9(3) ?
C8 Si1 N1 Zr1 -132.9(2) ?
C9 Si1 N1 Zr1 106.3(2) ?
N2 Zr1 N1 C2 -97.0(3) y
N3 Zr1 N1 C2 35.1(3) y
Cl1 Zr1 N1 C2 149.0(2) y
N4 Zr1 N1 C2 -30.4(2) y
N2 Zr1 N1 Si1 71.4(2) y
N3 Zr1 N1 Si1 -156.5(2) y
Cl1 Zr1 N1 Si1 -42.6(2) y
N4 Zr1 N1 Si1 138.0(2) y
C13 Si2 N2 C4 35.0(3) ?
C14 Si2 N2 C4 152.2(3) ?
C15 Si2 N2 C4 -85.7(3) ?
C13 Si2 N2 Zr1 -134.4(2) ?
C14 Si2 N2 Zr1 -17.2(3) ?
C15 Si2 N2 Zr1 104.9(2) ?
N1 Zr1 N2 C4 36.8(3) y
N3 Zr1 N2 C4 -94.2(3) y
Cl1 Zr1 N2 C4 152.0(2) y
N4 Zr1 N2 C4 -29.8(2) y
N1 Zr1 N2 Si2 -153.42(18) y
N3 Zr1 N2 Si2 75.6(2) y
Cl1 Zr1 N2 Si2 -38.2(2) y
N4 Zr1 N2 Si2 140.0(2) y
C21 Si3 N3 C6 -69.4(7) ?
C19 Si3 N3 C6 156.0(4) ?
C20 Si3 N3 C6 38.5(4) ?
C21' Si3 N3 C6 -92.6(6) ?
C21 Si3 N3 Zr1 124.3(6) ?
C19 Si3 N3 Zr1 -10.3(3) ?
C20 Si3 N3 Zr1 -127.7(3) ?
C21' Si3 N3 Zr1 101.2(5) ?
N1 Zr1 N3 C6 -97.4(3) y
N2 Zr1 N3 C6 33.6(3) y
Cl1 Zr1 N3 C6 147.4(3) y
N4 Zr1 N3 C6 -31.4(3) y
N1 Zr1 N3 Si3 69.4(3) y
N2 Zr1 N3 Si3 -159.5(2) y
Cl1 Zr1 N3 Si3 -45.7(2) y
N4 Zr1 N3 Si3 135.5(3) y
N1 Zr1 N4 C5 120.7(3) y
N2 Zr1 N4 C5 -120.3(3) y
N3 Zr1 N4 C5 1.5(2) y
Cl1 Zr1 N4 C5 -39(3) y
N1 Zr1 N4 C1 -0.1(2) y
N2 Zr1 N4 C1 118.9(3) y
N3 Zr1 N4 C1 -119.3(3) y
Cl1 Zr1 N4 C1 -160(2) y
N1 Zr1 N4 C3 -119.4(2) y
N2 Zr1 N4 C3 -0.4(2) y
N3 Zr1 N4 C3 121.4(2) y
Cl1 Zr1 N4 C3 81(3) y
C5 N4 C1 C2 -89.7(4) ?
C3 N4 C1 C2 145.5(3) ?
Zr1 N4 C1 C2 28.8(4) y
Si1 N1 C2 C1 -111.7(3) ?
Zr1 N1 C2 C1 58.2(4) y
N4 C1 C2 N1 -55.4(4) ?
C5 N4 C3 C4 147.1(4) ?
C1 N4 C3 C4 -87.8(4) ?
Zr1 N4 C3 C4 29.1(3) y
Si2 N2 C4 C3 -113.6(3) ?
Zr1 N2 C4 C3 57.5(3) y
N4 C3 C4 N2 -55.4(4) ?
C1 N4 C5 C6 144.6(4) ?
C3 N4 C5 C6 -90.7(4) ?
Zr1 N4 C5 C6 26.6(4) y
Si3 N3 C6 C5 -109.7(4) ?
Zr1 N3 C6 C5 58.3(4) y
N4 C5 C6 N3 -53.4(5) ?
N1 Si1 C9 C10 -66.3(3) ?
C7 Si1 C9 C10 54.3(4) ?
C8 Si1 C9 C10 172.1(3) ?
N1 Si1 C9 C12 54.7(3) ?
C7 Si1 C9 C12 175.3(3) ?
C8 Si1 C9 C12 -66.9(3) ?
N1 Si1 C9 C11 173.9(3) ?
C7 Si1 C9 C11 -65.5(3) ?
C8 Si1 C9 C11 52.3(4) ?
N2 Si2 C15 C18 53.5(4) ?
C13 Si2 C15 C18 -68.2(4) ?
C14 Si2 C15 C18 174.7(3) ?
N2 Si2 C15 C17 -66.6(3) ?
C13 Si2 C15 C17 171.7(3) ?
C14 Si2 C15 C17 54.6(3) ?
N2 Si2 C15 C16 174.3(3) ?
C13 Si2 C15 C16 52.6(4) ?
C14 Si2 C15 C16 -64.6(4) ?
N3 Si3 C21 C23 43.5(11) ?
C19 Si3 C21 C23 169.3(8) ?
C20 Si3 C21 C23 -71.3(10) ?
C21' Si3 C21 C23 160(2) ?
N3 Si3 C21 C24 170.5(11) ?
C19 Si3 C21 C24 -63.7(12) ?
C20 Si3 C21 C24 55.7(12) ?
C21' Si3 C21 C24 -72.8(18) ?
N3 Si3 C21 C22 -72.2(14) ?
C19 Si3 C21 C22 53.7(14) ?
C20 Si3 C21 C22 173.1(13) ?
C21' Si3 C21 C22 44.6(18) ?
N3 Si3 C21' C22' -44.5(15) ?
C21 Si3 C21' C22' -116(2) ?
C19 Si3 C21' C22' 71.8(14) ?
C20 Si3 C21' C22' -173.6(14) ?
N3 Si3 C21' C24' 78.8(9) ?
C21 Si3 C21' C24' 7.4(13) ?
C19 Si3 C21' C24' -164.9(8) ?
C20 Si3 C21' C24' -50.2(9) ?
N3 Si3 C21' C23' -164.6(7) ?
C21 Si3 C21' C23' 124(2) ?
C19 Si3 C21' C23' -48.3(8) ?
C20 Si3 C21' C23' 66.3(9) ?
